data_1512987
loop_
_publ_author_name
'Amal Cherian Kathalikkattil'
'Subin Damodaran'
'Kamal Kumar Bisht'
'Eringathodi Suresh'

_publ_section_title
;
 Hydrogen bonded binary molecular adducts derived from exobidentate
 N-donor ligand with dicarboxylic acids: Acid&#x22EF;imidazole
 hydrogen-bonding interactions in neutral and ionic heterosynthons
;
_journal_issue 2--3
_journal_name_full 'Journal of Molecular Structure'
_journal_page_first 361
_journal_page_last 370
_journal_paper_doi 10.1016/j.molstruc.2010.11.022
_journal_volume 985
_journal_year 2011
_chemical_formula_sum 'C19 H20 N6 O5'
_chemical_formula_weight 412.41
_chemical_name_systematic
; 
 ? 
;
_space_group_IT_number 2
_symmetry_cell_setting triclinic
_symmetry_space_group_name_Hall '-P 1'
_symmetry_space_group_name_H-M 'P -1'
_atom_sites_solution_hydrogens geom
_atom_sites_solution_primary direct
_atom_sites_solution_secondary difmap
_audit_creation_method SHELXL-97
_cell_angle_alpha 112.355(2)
_cell_angle_beta 100.143(3)
_cell_angle_gamma 97.136(3)
_cell_formula_units_Z 2
_cell_length_a 7.4847(12)
_cell_length_b 11.6703(18)
_cell_length_c 12.2231(19)
_cell_measurement_temperature 293(2)
_cell_volume 950.3(3)
_computing_cell_refinement 'BRUKER SMART'
_computing_data_collection 'BRUKER SMART'
_computing_data_reduction 'BRUKER SAINT'
_computing_molecular_graphics ORTEP
_computing_structure_refinement 'SHELXL-97 (Sheldrick, 1997)'
_computing_structure_solution 'SHELXS-97 (Sheldrick, 1990)'
_diffrn_ambient_temperature 293(2)
_diffrn_measured_fraction_theta_full 0.914
_diffrn_measured_fraction_theta_max 0.914
_diffrn_measurement_device_type 'BRUKER SMART APEX CCD DIFFRACTOMETER'
_diffrn_measurement_method 'OMEGA-PHI SCAN'
_diffrn_radiation_monochromator graphite
_diffrn_radiation_source 'fine-focus sealed tube'
_diffrn_radiation_type MoK\a
_diffrn_radiation_wavelength 0.71073
_diffrn_reflns_av_R_equivalents 0.0258
_diffrn_reflns_av_sigmaI/netI 0.0431
_diffrn_reflns_limit_h_max 9
_diffrn_reflns_limit_h_min -9
_diffrn_reflns_limit_k_max 15
_diffrn_reflns_limit_k_min -15
_diffrn_reflns_limit_l_max 16
_diffrn_reflns_limit_l_min -16
_diffrn_reflns_number 8231
_diffrn_reflns_theta_full 28.27
_diffrn_reflns_theta_max 28.27
_diffrn_reflns_theta_min 1.86
_exptl_absorpt_coefficient_mu 0.108
_exptl_absorpt_correction_T_max 0.9705
_exptl_absorpt_correction_T_min 0.9462
_exptl_absorpt_correction_type multi-scan
_exptl_absorpt_process_details 'BRUKER SADABS'
_exptl_crystal_colour COLOURLESS
_exptl_crystal_density_diffrn 1.441
_exptl_crystal_density_method 'not measured'
_exptl_crystal_description Blocks
_exptl_crystal_F_000 432
_exptl_crystal_size_max 0.52
_exptl_crystal_size_mid 0.35
_exptl_crystal_size_min 0.28
_refine_diff_density_max 0.194
_refine_diff_density_min -0.233
_refine_diff_density_rms 0.052
_refine_ls_extinction_method none
_refine_ls_goodness_of_fit_ref 1.199
_refine_ls_hydrogen_treatment mixed
_refine_ls_matrix_type full
_refine_ls_number_parameters 343
_refine_ls_number_reflns 4315
_refine_ls_number_restraints 0
_refine_ls_restrained_S_all 1.199
_refine_ls_R_factor_all 0.0869
_refine_ls_R_factor_gt 0.0692
_refine_ls_shift/su_max 0.000
_refine_ls_shift/su_mean 0.000
_refine_ls_structure_factor_coef Fsqd
_refine_ls_weighting_details 'calc w=1/[\s^2^(Fo^2^)+(0.0609P)^2^+0.2242P] where P=(Fo^2^+2Fc^2^)/3'
_refine_ls_weighting_scheme calc
_refine_ls_wR_factor_gt 0.1490
_refine_ls_wR_factor_ref 0.1576
_reflns_number_gt 3504
_reflns_number_total 4315
_reflns_threshold_expression >2sigma(I)
_cod_data_source_file 2011-361.cif
_cod_data_source_block CC4
_cod_depositor_comments
;
The following automatic conversions were performed:

'_symmetry_cell_setting' value 'TRICLINIC' changed to 'triclinic'
according to the built-in table from CIF Core dictionary named
'cif_core.dic' version 2.4.1 from
2010-06-29.

'_exptl_absorpt_correction_type' value 'MULTI-SCAN'
changed to 'multi-scan' according to the built-in table from CIF Core
dictionary named 'cif_core.dic' version 2.4.1 from 2010-06-29.

Automatic conversion script
Id: cif_fix_values 1891 2012-01-12 08:04:46Z andrius 
;
_cod_original_sg_symbol_H-M P-1
_cod_database_code 1512987

loop_
_symmetry_equiv_pos_as_xyz
'x, y, z'
'-x, -y, -z'

loop_
_atom_site_label
_atom_site_type_symbol
_atom_site_fract_x
_atom_site_fract_y
_atom_site_fract_z
_atom_site_U_iso_or_equiv
_atom_site_adp_type
_atom_site_occupancy
_atom_site_calc_flag
N1 N 0.4998(3) 0.10510(18) 0.82892(16) 0.0353(4) Uani 1 d
N2 N 0.2874(3) 0.1749(2) 0.91679(18) 0.0422(5) Uani 1 d
N3 N -0.0053(3) 0.67963(18) 0.48619(18) 0.0388(5) Uani 1 d
N4 N 0.2008(3) 0.57101(19) 0.42799(19) 0.0403(5) Uani 1 d
N5 N 0.8082(3) 0.48504(19) 0.07895(19) 0.0414(5) Uani 1 d
N6 N 0.6795(3) 0.54423(19) 0.12557(18) 0.0429(5) Uani 1 d
O1 O 0.3733(3) 0.59381(17) 0.21911(16) 0.0516(5) Uani 1 d
O2 O 0.4007(2) 0.44877(16) 0.29427(16) 0.0468(4) Uani 1 d
O3 O 1.0493(2) 0.32802(16) -0.00841(16) 0.0483(5) Uani 1 d
O4 O 0.9388(3) 0.19679(17) 0.06808(19) 0.0575(5) Uani 1 d
O5 O 0.2597(3) 0.1873(2) 0.2258(2) 0.0757(7) Uani 1 d
C1 C 0.4161(4) 0.0120(3) 0.8566(2) 0.0492(7) Uani 1 d
C2 C 0.2835(4) 0.0557(3) 0.9115(2) 0.0510(7) Uani 1 d
C3 C 0.4196(3) 0.2031(2) 0.8667(2) 0.0368(5) Uani 1 d
C4 C 0.6470(4) 0.0964(3) 0.7615(2) 0.0454(6) Uani 1 d
C5 C 0.5682(3) 0.0460(2) 0.6259(2) 0.0349(5) Uani 1 d
C6 C 0.5806(3) 0.1259(2) 0.5670(2) 0.0404(6) Uani 1 d
C7 C 0.4866(3) -0.0804(2) 0.5577(2) 0.0402(5) Uani 1 d
C8 C 0.1015(4) 0.6768(2) 0.5883(2) 0.0432(6) Uani 1 d
C9 C 0.2289(3) 0.6087(2) 0.5513(2) 0.0419(6) Uani 1 d
C10 C 0.0596(3) 0.6156(2) 0.3910(2) 0.0414(6) Uani 1 d
C11 C -0.1529(4) 0.7517(3) 0.4842(3) 0.0509(7) Uani 1 d
C12 C -0.0753(3) 0.8813(2) 0.4926(2) 0.0385(5) Uani 1 d
C13 C -0.0657(4) 0.8996(3) 0.3885(2) 0.0455(6) Uani 1 d
C14 C -0.0085(4) 0.9829(3) 0.6045(2) 0.0439(6) Uani 1 d
C15 C 0.6732(3) 0.3620(2) 0.1496(2) 0.0340(5) Uani 1 d
C16 C 0.5957(3) 0.4687(2) 0.16897(19) 0.0346(5) Uani 1 d
C17 C 0.8104(3) 0.3748(2) 0.09094(19) 0.0332(5) Uani 1 d
C18 C 0.4441(3) 0.5078(2) 0.2298(2) 0.0364(5) Uani 1 d
C19 C 0.9430(3) 0.2926(2) 0.0471(2) 0.0367(5) Uani 1 d
H1 H 0.459(4) -0.061(3) 0.842(2) 0.047(7) Uiso 1 d
H2 H 0.197(4) 0.021(3) 0.944(3) 0.077(10) Uiso 1 d
H2C H 0.209(4) 0.229(3) 0.947(2) 0.059(8) Uiso 1 d
H3 H 0.454(3) 0.281(2) 0.858(2) 0.049(7) Uiso 1 d
H4A H 0.723(3) 0.180(2) 0.793(2) 0.042(7) Uiso 1 d
H4B H 0.723(4) 0.041(3) 0.780(2) 0.053(8) Uiso 1 d
H6 H 0.628(4) 0.215(3) 0.615(2) 0.054(7) Uiso 1 d
H7 H 0.477(4) -0.138(3) 0.599(2) 0.054(8) Uiso 1 d
H8 H 0.074(3) 0.715(2) 0.665(2) 0.048(7) Uiso 1 d
H9 H 0.328(4) 0.583(2) 0.596(2) 0.047(7) Uiso 1 d
H4C H 0.284(5) 0.515(3) 0.367(3) 0.099(12) Uiso 1 d
H10 H 0.012(3) 0.607(2) 0.309(2) 0.046(7) Uiso 1 d
H11A H -0.244(4) 0.703(3) 0.406(3) 0.067(9) Uiso 1 d
H11B H -0.207(4) 0.759(3) 0.554(3) 0.074(10) Uiso 1 d
H13 H -0.110(4) 0.826(2) 0.310(2) 0.052(7) Uiso 1 d
H14 H -0.020(4) 0.970(3) 0.674(3) 0.064(9) Uiso 1 d
H15 H 0.639(3) 0.294(2) 0.170(2) 0.038(6) Uiso 1 d
H5C H 0.877(4) 0.522(3) 0.043(2) 0.057(8) Uiso 1 d
H51 H 0.1572 0.1908 0.1825 0.050 Uiso 1 d
H52 H 0.3249 0.2634 0.2445 0.050 Uiso 1 d

loop_
_atom_site_aniso_label
_atom_site_aniso_U_11
_atom_site_aniso_U_22
_atom_site_aniso_U_33
_atom_site_aniso_U_23
_atom_site_aniso_U_13
_atom_site_aniso_U_12
N1 0.0410(11) 0.0381(10) 0.0296(9) 0.0141(8) 0.0104(8) 0.0151(8)
N2 0.0442(12) 0.0482(12) 0.0363(11) 0.0154(9) 0.0144(9) 0.0176(10)
N3 0.0361(10) 0.0341(10) 0.0513(12) 0.0201(9) 0.0159(9) 0.0095(8)
N4 0.0422(11) 0.0393(11) 0.0513(12) 0.0247(9) 0.0231(9) 0.0135(9)
N5 0.0519(13) 0.0404(11) 0.0485(12) 0.0263(10) 0.0283(10) 0.0186(10)
N6 0.0537(12) 0.0419(11) 0.0480(12) 0.0240(10) 0.0277(10) 0.0230(10)
O1 0.0645(12) 0.0492(11) 0.0590(11) 0.0284(9) 0.0321(9) 0.0297(9)
O2 0.0547(11) 0.0470(10) 0.0549(11) 0.0275(9) 0.0312(9) 0.0207(8)
O3 0.0536(11) 0.0459(10) 0.0613(11) 0.0273(9) 0.0332(9) 0.0209(8)
O4 0.0578(12) 0.0451(11) 0.0885(14) 0.0395(10) 0.0302(10) 0.0200(9)
O5 0.0971(17) 0.0554(13) 0.0774(15) 0.0369(11) 0.0050(12) 0.0176(12)
C1 0.0694(18) 0.0389(14) 0.0484(15) 0.0223(12) 0.0204(13) 0.0203(13)
C2 0.0616(18) 0.0517(16) 0.0434(15) 0.0230(13) 0.0180(13) 0.0056(13)
C3 0.0441(13) 0.0355(13) 0.0300(11) 0.0127(10) 0.0064(10) 0.0117(10)
C4 0.0369(13) 0.0562(17) 0.0406(14) 0.0155(12) 0.0110(11) 0.0129(13)
C5 0.0287(11) 0.0405(13) 0.0354(12) 0.0121(10) 0.0125(9) 0.0111(9)
C6 0.0400(13) 0.0316(12) 0.0439(14) 0.0087(11) 0.0147(10) 0.0036(10)
C7 0.0428(13) 0.0381(13) 0.0441(14) 0.0184(11) 0.0176(11) 0.0088(10)
C8 0.0472(14) 0.0440(14) 0.0459(14) 0.0223(12) 0.0185(12) 0.0134(11)
C9 0.0428(14) 0.0463(14) 0.0482(14) 0.0274(12) 0.0170(11) 0.0154(11)
C10 0.0426(14) 0.0420(14) 0.0461(14) 0.0237(11) 0.0141(11) 0.0092(11)
C11 0.0328(13) 0.0483(16) 0.076(2) 0.0279(15) 0.0163(14) 0.0120(12)
C12 0.0248(11) 0.0411(13) 0.0534(14) 0.0211(11) 0.0102(10) 0.0137(9)
C13 0.0442(14) 0.0421(14) 0.0431(14) 0.0119(11) 0.0015(11) 0.0150(11)
C14 0.0466(14) 0.0503(15) 0.0434(14) 0.0230(12) 0.0151(11) 0.0219(12)
C15 0.0392(12) 0.0315(12) 0.0331(12) 0.0143(9) 0.0101(9) 0.0089(9)
C16 0.0410(12) 0.0316(11) 0.0335(11) 0.0133(9) 0.0128(9) 0.0102(9)
C17 0.0393(12) 0.0328(11) 0.0297(11) 0.0143(9) 0.0096(9) 0.0089(9)
C18 0.0405(12) 0.0334(12) 0.0348(12) 0.0113(10) 0.0135(10) 0.0094(10)
C19 0.0384(12) 0.0316(12) 0.0402(13) 0.0139(10) 0.0106(10) 0.0091(10)

loop_
_atom_type_symbol
_atom_type_description
_atom_type_scat_dispersion_real
_atom_type_scat_dispersion_imag
_atom_type_scat_source
C C 0.0033 0.0016 'International Tables Vol C Tables 4.2.6.8 and 6.1.1.4'
H H 0.0000 0.0000 'International Tables Vol C Tables 4.2.6.8 and 6.1.1.4'
N N 0.0061 0.0033 'International Tables Vol C Tables 4.2.6.8 and 6.1.1.4'
O O 0.0106 0.0060 'International Tables Vol C Tables 4.2.6.8 and 6.1.1.4'

loop_
_geom_angle_atom_site_label_1
_geom_angle_atom_site_label_2
_geom_angle_atom_site_label_3
_geom_angle
_geom_angle_site_symmetry_1
C3 N1 C1 108.4(2) .
C3 N1 C4 125.0(2) .
C1 N1 C4 126.4(2) .
C3 N2 C2 108.9(2) .
C3 N2 H2C 123.2(18) .
C2 N2 H2C 127.9(18) .
C10 N3 C8 108.0(2) .
C10 N3 C11 125.9(2) .
C8 N3 C11 125.8(2) .
C10 N4 C9 107.9(2) .
C10 N4 H4C 124.8(18) .
C9 N4 H4C 127.2(18) .
N6 N5 C17 113.26(19) .
N6 N5 H5C 116.9(18) .
C17 N5 H5C 129.8(18) .
C16 N6 N5 104.63(18) .
C18 O2 H4C 108.4(14) .
H51 O5 H52 99.5(2) .
C2 C1 N1 107.3(2) .
C2 C1 H1 131.6(17) .
N1 C1 H1 121.0(17) .
C1 C2 N2 107.0(2) .
C1 C2 H2 133(2) .
N2 C2 H2 119.8(19) .
N2 C3 N1 108.4(2) .
N2 C3 H3 127.1(15) .
N1 C3 H3 124.5(15) .
N1 C4 C5 112.06(19) .
N1 C4 H4A 106.9(14) .
C5 C4 H4A 111.4(14) .
N1 C4 H4B 108.4(16) .
C5 C4 H4B 109.9(15) .
H4A C4 H4B 108(2) .
C7 C5 C6 118.7(2) .
C7 C5 C4 121.2(2) .
C6 C5 C4 120.1(2) .
C7 C6 C5 120.8(2) 2_656
C7 C6 H6 120.0(16) 2_656
C5 C6 H6 119.1(16) .
C6 C7 C5 120.5(2) 2_656
C6 C7 H7 120.3(16) 2_656
C5 C7 H7 119.2(16) .
C9 C8 N3 106.7(2) .
C9 C8 H8 132.6(15) .
N3 C8 H8 120.6(15) .
C8 C9 N4 108.0(2) .
C8 C9 H9 131.7(15) .
N4 C9 H9 120.3(15) .
N4 C10 N3 109.4(2) .
N4 C10 H10 126.3(15) .
N3 C10 H10 124.3(15) .
N3 C11 C12 110.5(2) .
N3 C11 H11A 106.3(17) .
C12 C11 H11A 109.5(18) .
N3 C11 H11B 107.9(18) .
C12 C11 H11B 110.4(19) .
H11A C11 H11B 112(3) .
C13 C12 C14 118.8(2) .
C13 C12 C11 120.5(2) .
C14 C12 C11 120.7(2) .
C14 C13 C12 120.9(2) 2_576
C14 C13 H13 121.4(16) 2_576
C12 C13 H13 117.7(16) .
C13 C14 C12 120.3(2) 2_576
C13 C14 H14 121.7(18) 2_576
C12 C14 H14 118.0(18) .
C17 C15 C16 105.6(2) .
C17 C15 H15 126.1(14) .
C16 C15 H15 128.2(14) .
N6 C16 C15 110.9(2) .
N6 C16 C18 118.92(19) .
C15 C16 C18 130.2(2) .
N5 C17 C15 105.56(19) .
N5 C17 C19 123.1(2) .
C15 C17 C19 131.4(2) .
O1 C18 O2 124.6(2) .
O1 C18 C16 120.0(2) .
O2 C18 C16 115.4(2) .
O4 C19 O3 126.1(2) .
O4 C19 C17 117.6(2) .
O3 C19 C17 116.3(2) .

loop_
_geom_bond_atom_site_label_1
_geom_bond_atom_site_label_2
_geom_bond_distance
_geom_bond_site_symmetry_2
N1 C3 1.323(3) .
N1 C1 1.369(3) .
N1 C4 1.478(3) .
N2 C3 1.322(3) .
N2 C2 1.364(3) .
N2 H2C 0.93(3) .
N3 C10 1.332(3) .
N3 C8 1.373(3) .
N3 C11 1.472(3) .
N4 C10 1.319(3) .
N4 C9 1.368(3) .
N4 H4C 1.12(4) .
N5 N6 1.337(3) .
N5 C17 1.351(3) .
N5 H5C 0.90(3) .
N6 C16 1.337(3) .
O1 C18 1.230(3) .
O2 C18 1.284(3) .
O2 H4C 1.44(4) .
O3 C19 1.259(3) .
O4 C19 1.237(3) .
O5 H51 0.866(2) .
O5 H52 0.882(2) .
C1 C2 1.340(4) .
C1 H1 0.91(3) .
C2 H2 0.95(3) .
C3 H3 0.97(3) .
C4 C5 1.506(3) .
C4 H4A 0.96(3) .
C4 H4B 0.98(3) .
C5 C7 1.381(3) .
C5 C6 1.382(3) .
C6 C7 1.381(3) 2_656
C6 H6 0.96(3) .
C7 C6 1.381(3) 2_656
C7 H7 0.98(3) .
C8 C9 1.346(3) .
C8 H8 0.94(2) .
C9 H9 0.99(3) .
C10 H10 0.97(2) .
C11 C12 1.510(4) .
C11 H11A 0.98(3) .
C11 H11B 0.99(3) .
C12 C13 1.379(3) .
C12 C14 1.381(3) .
C13 C14 1.379(4) 2_576
C13 H13 0.98(3) .
C14 C13 1.379(4) 2_576
C14 H14 0.93(3) .
C15 C17 1.377(3) .
C15 C16 1.395(3) .
C15 H15 0.94(2) .
C16 C18 1.488(3) .
C17 C19 1.491(3) .
